data_7151595
loop_
_publ_author_name
'Taddei, David'
'Kilian, Petr'
'Slawin, Alexandra M. Z.'
'Derek Woollins, J.'

_publ_section_title
;
 Synthesis and full characterisation of 6-chloro-2-iodopurine, a
 template for the functionalisation of purines.
;
_journal_issue 5
_journal_name_full 'Organic &amp; biomolecular chemistry'
_journal_page_first 665
_journal_page_last 670
_journal_paper_doi 10.1039/b312629c
_journal_volume 2
_journal_year 2004
_chemical_formula_moiety 'C5 H2 Cl I N4.H2 O'
_chemical_formula_sum 'C5 H4 Cl I N4 O'
_chemical_formula_weight 298.47
_chemical_name_systematic
;
?
;
_space_group_IT_number 14
_symmetry_cell_setting monoclinic
_symmetry_space_group_name_Hall '-P 2ybc'
_symmetry_space_group_name_H-M 'P 1 21/c 1'
_atom_sites_solution_hydrogens geom
_atom_sites_solution_primary direct
_atom_sites_solution_secondary difmap
_audit_creation_method SHELXL-97
_cell_angle_alpha 90.00
_cell_angle_beta 115.863(4)
_cell_angle_gamma 90.00
_cell_formula_units_Z 4
_cell_length_a 7.172(2)
_cell_length_b 16.732(5)
_cell_length_c 7.577(2)
_cell_measurement_reflns_used 86
_cell_measurement_temperature 125(2)
_cell_measurement_theta_max 28
_cell_measurement_theta_min 3
_cell_volume 818.2(4)
_computing_cell_refinement 'Bruker SMART'
_computing_data_collection 'Bruker SMART'
_computing_data_reduction 'Bruker SHELXTL'
_computing_molecular_graphics 'Bruker SHELXTL'
_computing_publication_material 'Bruker SHELXTL'
_computing_structure_refinement 'SHELXL-97 (Sheldrick, 1997)'
_computing_structure_solution 'SHELXS-97 (Sheldrick, 1990)'
_diffrn_ambient_temperature 125(2)
_diffrn_detector_area_resol_mean 0.83
_diffrn_measured_fraction_theta_full 0.961
_diffrn_measured_fraction_theta_max 0.961
_diffrn_measurement_device_type 'CCD area detector'
_diffrn_measurement_method 'phi and omega scans'
_diffrn_radiation_monochromator graphite
_diffrn_radiation_source 'fine-focus sealed tube'
_diffrn_radiation_type MoK\a
_diffrn_radiation_wavelength 0.71073
_diffrn_reflns_av_R_equivalents 0.0326
_diffrn_reflns_av_sigmaI/netI 0.0237
_diffrn_reflns_limit_h_max 8
_diffrn_reflns_limit_h_min -8
_diffrn_reflns_limit_k_max 20
_diffrn_reflns_limit_k_min -20
_diffrn_reflns_limit_l_max 9
_diffrn_reflns_limit_l_min -5
_diffrn_reflns_number 4704
_diffrn_reflns_theta_full 25.38
_diffrn_reflns_theta_max 25.38
_diffrn_reflns_theta_min 2.43
_exptl_absorpt_coefficient_mu 4.194
_exptl_absorpt_correction_T_max 1.000000
_exptl_absorpt_correction_T_min 0.738347
_exptl_absorpt_correction_type multi-scan
_exptl_crystal_colour colourless
_exptl_crystal_density_diffrn 2.423
_exptl_crystal_density_method 'not measured'
_exptl_crystal_description plate
_exptl_crystal_F_000 560
_exptl_crystal_size_max 0.2
_exptl_crystal_size_mid 0.2
_exptl_crystal_size_min 0.08
_refine_diff_density_max 1.141
_refine_diff_density_min -1.020
_refine_diff_density_rms 0.158
_refine_ls_extinction_coef 0.0009(4)
_refine_ls_extinction_expression Fc^*^=kFc[1+0.001xFc^2^\l^3^/sin(2\q)]^-1/4^
_refine_ls_extinction_method SHELXL
_refine_ls_goodness_of_fit_ref 1.051
_refine_ls_hydrogen_treatment mixed
_refine_ls_matrix_type full
_refine_ls_number_parameters 122
_refine_ls_number_reflns 1448
_refine_ls_number_restraints 3
_refine_ls_restrained_S_all 1.050
_refine_ls_R_factor_all 0.0347
_refine_ls_R_factor_gt 0.0302
_refine_ls_shift/su_max 0.003
_refine_ls_shift/su_mean 0.000
_refine_ls_structure_factor_coef Fsqd
_refine_ls_weighting_details 'calc w=1/[\s^2^(Fo^2^)+(0.0446P)^2^+2.6120P] where P=(Fo^2^+2Fc^2^)/3'
_refine_ls_weighting_scheme calc
_refine_ls_wR_factor_gt 0.0727
_refine_ls_wR_factor_ref 0.0753
_reflns_number_gt 1324
_reflns_number_total 1448
_reflns_threshold_expression >2sigma(I)
_cod_data_source_file b312629c.txt
_cod_data_source_block 11
_cod_depositor_comments
;
The following automatic conversions were performed:
'_symmetry_cell_setting' value 'Monoclinic' changed to 'monoclinic'
according to '/home/saulius/struct/CIF-dictionaries/cif_core.dic'
dictionary named 'cif_core.dic' version 2.4.1 from
2010-06-29.

'_exptl_absorpt_correction_type' value 'MULTISCAN' changed to
'multi-scan' according to
'/home/saulius/struct/CIF-dictionaries/cif_core.dic' dictionary named
'cif_core.dic' version 2.4.1 from 2010-06-29.

Automatic conversion script
Id: cif_fix_enum 1527 2010-12-29 10:47:43Z saulius 
;
_cod_original_sg_symbol_H-M P2(1)/c
_cod_database_code 7151595

loop_
_symmetry_equiv_pos_as_xyz
'x, y, z'
'-x, y+1/2, -z+1/2'
'-x, -y, -z'
'x, -y-1/2, z-1/2'

loop_
_atom_site_label
_atom_site_type_symbol
_atom_site_fract_x
_atom_site_fract_y
_atom_site_fract_z
_atom_site_U_iso_or_equiv
_atom_site_adp_type
_atom_site_occupancy
_atom_site_symmetry_multiplicity
_atom_site_calc_flag
_atom_site_refinement_flags
_atom_site_disorder_assembly
_atom_site_disorder_group
N1 N 0.2209(6) -0.1157(2) 0.0239(6) 0.0146(8) Uani 1 1 d . . .
I2 I 0.22391(5) -0.220960(16) 0.33602(4) 0.01561(15) Uani 1 1 d . . .
C2 C 0.2359(7) -0.1111(3) 0.2073(7) 0.0151(9) Uani 1 1 d . . .
N3 N 0.2640(6) -0.0462(2) 0.3185(6) 0.0148(8) Uani 1 1 d . . .
C4 C 0.2753(6) 0.0206(3) 0.2248(7) 0.0135(9) Uani 1 1 d . . .
C5 C 0.2636(7) 0.0245(3) 0.0362(7) 0.0135(9) Uani 1 1 d . . .
Cl6 Cl 0.21099(18) -0.05165(7) -0.29720(16) 0.0166(3) Uani 1 1 d . . .
C6 C 0.2342(7) -0.0471(3) -0.0619(7) 0.0133(9) Uani 1 1 d . . .
N7 N 0.2841(6) 0.1036(2) -0.0110(6) 0.0168(8) Uani 1 1 d . . .
C8 C 0.3046(7) 0.1433(3) 0.1452(7) 0.0178(10) Uani 1 1 d . . .
H8A H 0.3212 0.1997 0.1557 0.021 Uiso 1 1 calc R . .
N9 N 0.3002(6) 0.0969(2) 0.2924(6) 0.0166(8) Uani 1 1 d D . .
H9A H 0.323(9) 0.115(3) 0.424(3) 0.025(15) Uiso 1 1 d D . .
O10 O 0.2491(5) 0.1587(2) 0.6147(5) 0.0203(7) Uani 1 1 d D . .
H10A H 0.271(9) 0.136(3) 0.742(4) 0.030(16) Uiso 1 1 d D . .
H10B H 0.0984(18) 0.164(5) 0.543(12) 0.08(3) Uiso 1 1 d D . .

loop_
_atom_site_aniso_label
_atom_site_aniso_U_11
_atom_site_aniso_U_22
_atom_site_aniso_U_33
_atom_site_aniso_U_23
_atom_site_aniso_U_13
_atom_site_aniso_U_12
N1 0.0137(19) 0.0142(18) 0.016(2) 0.0005(15) 0.0070(16) 0.0016(15)
I2 0.0218(2) 0.0132(2) 0.0141(2) 0.00158(11) 0.01002(15) 0.00036(10)
C2 0.012(2) 0.015(2) 0.018(2) 0.0012(18) 0.0064(19) -0.0011(17)
N3 0.0165(19) 0.0170(19) 0.0122(19) 0.0009(16) 0.0076(16) 0.0023(15)
C4 0.007(2) 0.016(2) 0.014(2) -0.0010(17) 0.0005(18) -0.0022(16)
C5 0.011(2) 0.016(2) 0.014(2) 0.0013(17) 0.0060(18) 0.0027(16)
Cl6 0.0221(6) 0.0168(5) 0.0124(5) 0.0001(4) 0.0090(5) -0.0006(4)
C6 0.010(2) 0.020(2) 0.009(2) -0.0003(18) 0.0029(17) 0.0023(17)
N7 0.018(2) 0.0133(18) 0.019(2) -0.0001(16) 0.0075(17) 0.0002(15)
C8 0.021(2) 0.011(2) 0.019(2) -0.0023(18) 0.007(2) -0.0002(17)
N9 0.022(2) 0.0159(19) 0.014(2) -0.0015(16) 0.0098(17) 0.0001(15)
O10 0.026(2) 0.0203(18) 0.0163(17) -0.0002(14) 0.0106(16) -0.0023(14)

loop_
_atom_type_symbol
_atom_type_description
_atom_type_scat_dispersion_real
_atom_type_scat_dispersion_imag
_atom_type_scat_source
C C 0.0033 0.0016 'International Tables Vol C Tables 4.2.6.8 and 6.1.1.4'
H H 0.0000 0.0000 'International Tables Vol C Tables 4.2.6.8 and 6.1.1.4'
N N 0.0061 0.0033 'International Tables Vol C Tables 4.2.6.8 and 6.1.1.4'
O O 0.0106 0.0060 'International Tables Vol C Tables 4.2.6.8 and 6.1.1.4'
Cl Cl 0.1484 0.1585 'International Tables Vol C Tables 4.2.6.8 and 6.1.1.4'
I I -0.4742 1.8119 'International Tables Vol C Tables 4.2.6.8 and 6.1.1.4'

loop_
_geom_angle_atom_site_label_1
_geom_angle_atom_site_label_2
_geom_angle_atom_site_label_3
_geom_angle
_geom_angle_site_symmetry_1
_geom_angle_site_symmetry_3
_geom_angle_publ_flag
C6 N1 C2 117.3(4) . . ?
N3 C2 N1 128.2(4) . . ?
N3 C2 I2 116.4(3) . . ?
N1 C2 I2 115.3(3) . . ?
C2 N3 C4 111.7(4) . . ?
N3 C4 N9 127.6(4) . . ?
N3 C4 C5 126.1(4) . . ?
N9 C4 C5 106.3(4) . . ?
C6 C5 N7 134.0(4) . . ?
C6 C5 C4 116.0(4) . . ?
N7 C5 C4 110.0(4) . . ?
N1 C6 C5 120.6(4) . . ?
N1 C6 Cl6 117.9(3) . . ?
C5 C6 Cl6 121.5(4) . . ?
C8 N7 C5 103.4(4) . . ?
N7 C8 N9 114.6(4) . . ?
N7 C8 H8A 122.7 . . ?
N9 C8 H8A 122.7 . . ?
C4 N9 C8 105.7(4) . . ?
C4 N9 H9A 127(3) . . ?
C8 N9 H9A 127(3) . . ?
H10A O10 H10B 105(6) . . ?

loop_
_geom_bond_atom_site_label_1
_geom_bond_atom_site_label_2
_geom_bond_distance
_geom_bond_site_symmetry_2
_geom_bond_publ_flag
N1 C6 1.344(6) . ?
N1 C2 1.348(6) . ?
I2 C2 2.100(5) . ?
C2 N3 1.336(6) . ?
N3 C4 1.344(6) . ?
C4 N9 1.359(6) . ?
C4 C5 1.396(7) . ?
C5 C6 1.377(6) . ?
C5 N7 1.394(6) . ?
Cl6 C6 1.718(5) . ?
N7 C8 1.308(7) . ?
C8 N9 1.370(7) . ?
C8 H8A 0.9500 . ?
N9 H9A 0.9800(11) . ?
O10 H10A 0.9800(11) . ?
O10 H10B 0.9800(11) . ?

loop_
_geom_hbond_atom_site_label_D
_geom_hbond_atom_site_label_H
_geom_hbond_atom_site_label_A
_geom_hbond_distance_DH
_geom_hbond_distance_HA
_geom_hbond_distance_DA
_geom_hbond_angle_DHA
_geom_hbond_site_symmetry_A
N9 H9A O10 0.9800(11) 1.90(2) 2.819(5) 156(5) .
O10 H10A N7 0.9800(11) 1.914(11) 2.887(5) 171(5) 1_556
O10 H10B Cl6 0.9800(11) 2.89(7) 3.600(4) 130(6) 3
O10 H10B I2 0.9800(11) 2.99(7) 3.720(4) 132(7) 3_556

loop_
_geom_torsion_atom_site_label_1
_geom_torsion_atom_site_label_2
_geom_torsion_atom_site_label_3
_geom_torsion_atom_site_label_4
_geom_torsion
_geom_torsion_site_symmetry_1
_geom_torsion_site_symmetry_2
_geom_torsion_site_symmetry_3
_geom_torsion_site_symmetry_4
_geom_torsion_publ_flag
C6 N1 C2 N3 -0.4(7) . . . . ?
C6 N1 C2 I2 -178.0(3) . . . . ?
N1 C2 N3 C4 0.6(6) . . . . ?
I2 C2 N3 C4 178.2(3) . . . . ?
C2 N3 C4 N9 179.0(4) . . . . ?
C2 N3 C4 C5 -1.0(6) . . . . ?
N3 C4 C5 C6 1.2(7) . . . . ?
N9 C4 C5 C6 -178.9(4) . . . . ?
N3 C4 C5 N7 -179.2(4) . . . . ?
N9 C4 C5 N7 0.8(5) . . . . ?
C2 N1 C6 C5 0.5(6) . . . . ?
C2 N1 C6 Cl6 -178.9(3) . . . . ?
N7 C5 C6 N1 179.7(4) . . . . ?
C4 C5 C6 N1 -0.8(6) . . . . ?
N7 C5 C6 Cl6 -1.0(7) . . . . ?
C4 C5 C6 Cl6 178.5(3) . . . . ?
C6 C5 N7 C8 178.9(5) . . . . ?
C4 C5 N7 C8 -0.6(5) . . . . ?
C5 N7 C8 N9 0.2(5) . . . . ?
N3 C4 N9 C8 179.4(4) . . . . ?
C5 C4 N9 C8 -0.6(5) . . . . ?
N7 C8 N9 C4 0.2(6) . . . . ?

loop_
_cod_related_entry_id
_cod_related_entry_database
_cod_related_entry_code
1 ChemSpider 21141372
